data_1562675
loop_
_publ_author_name
'Zhao, Jian-Qiang'
'Jing, Chang-Qing'
'Wu, Jia-Hang'
'Zhang, Wei-Feng'
'Feng, Li-Juan'
'Yue, Cheng-Yang'
'Lei, Xiao-Wu'

_publ_section_title
;
 Systematic Approach of One-Dimensional Lead Perovskites with Face-Sharing
 Connectivity to Realize Efficient and Tunable Broadband Light Emission
;
_journal_issue 20
_journal_name_full 'The Journal of Physical Chemistry C'
_journal_page_first 10850
_journal_page_last 10859
_journal_paper_doi 10.1021/acs.jpcc.1c00515
_journal_volume 125
_journal_year 2021
_chemical_formula_moiety 'Br3 Pb, C9 H17 N2'
_chemical_formula_sum 'C9 H17 Br3 N2 Pb'
_chemical_formula_weight 600.16
_space_group_crystal_system monoclinic
_space_group_IT_number 14
_space_group_name_Hall '-P 2ybc'
_space_group_name_H-M_alt 'P 1 21/c 1'
_atom_sites_solution_hydrogens geom
_atom_sites_solution_primary iterative
_audit_creation_date 2021-04-01
_audit_creation_method
;
Olex2 1.2
(compiled 2018.05.29 svn.r3508 for OlexSys, GUI svn.r5506)
;
_cell_angle_alpha 90
_cell_angle_beta 101.679(4)
_cell_angle_gamma 90
_cell_formula_units_Z 4
_cell_length_a 11.434(4)
_cell_length_b 16.592(6)
_cell_length_c 7.918(3)
_cell_measurement_reflns_used 5899
_cell_measurement_temperature 296(2)
_cell_measurement_theta_max 28.24
_cell_measurement_theta_min 2.46
_cell_volume 1471.0(9)
_computing_molecular_graphics 'Olex2 (Dolomanov et al., 2009)'
_computing_publication_material 'Olex2 (Dolomanov et al., 2009)'
_computing_structure_refinement 'ShelXL (Sheldrick, 2015)'
_computing_structure_solution 'olex2.solve (Bourhis et al., 2015)'
_diffrn_ambient_temperature 296.15
_diffrn_measured_fraction_theta_full 1.000
_diffrn_measured_fraction_theta_max 0.933
_diffrn_measurement_device_type 'Bruker APEX-II CCD'
_diffrn_measurement_method '\f and \w scans'
_diffrn_radiation_type MoK\a
_diffrn_radiation_wavelength 0.71073
_diffrn_reflns_av_R_equivalents 0.0464
_diffrn_reflns_av_unetI/netI 0.0362
_diffrn_reflns_Laue_measured_fraction_full 1.000
_diffrn_reflns_Laue_measured_fraction_max 0.933
_diffrn_reflns_limit_h_max 14
_diffrn_reflns_limit_h_min -15
_diffrn_reflns_limit_k_max 21
_diffrn_reflns_limit_k_min -21
_diffrn_reflns_limit_l_max 10
_diffrn_reflns_limit_l_min -10
_diffrn_reflns_number 17679
_diffrn_reflns_point_group_measured_fraction_full 1.000
_diffrn_reflns_point_group_measured_fraction_max 0.933
_diffrn_reflns_theta_full 25.242
_diffrn_reflns_theta_max 28.810
_diffrn_reflns_theta_min 1.819
_diffrn_standards_number 0
_exptl_absorpt_coefficient_mu 19.592
_exptl_absorpt_correction_T_max 0.427
_exptl_absorpt_correction_T_min 0.362
_exptl_absorpt_correction_type multi-scan
_exptl_crystal_colour colourless
_exptl_crystal_colour_primary colourless
_exptl_crystal_density_diffrn 2.710
_exptl_crystal_description block
_exptl_crystal_F_000 1088
_exptl_crystal_size_max 0.12
_exptl_crystal_size_mid 0.1
_exptl_crystal_size_min 0.1
_refine_diff_density_max 1.608
_refine_diff_density_min -0.779
_refine_diff_density_rms 0.140
_refine_ls_extinction_coef 0.00288(9)
_refine_ls_extinction_expression Fc^*^=kFc[1+0.001xFc^2^\l^3^/sin(2\q)]^-1/4^
_refine_ls_extinction_method SHELXL
_refine_ls_goodness_of_fit_ref 1.047
_refine_ls_hydrogen_treatment constr
_refine_ls_matrix_type full
_refine_ls_number_parameters 137
_refine_ls_number_reflns 3590
_refine_ls_number_restraints 10
_refine_ls_restrained_S_all 1.046
_refine_ls_R_factor_all 0.0390
_refine_ls_R_factor_gt 0.0250
_refine_ls_shift/su_max 0.001
_refine_ls_shift/su_mean 0.000
_refine_ls_structure_factor_coef Fsqd
_refine_ls_weighting_details 'w=1/[\s^2^(Fo^2^)+(0.0130P)^2^+1.0030P] where P=(Fo^2^+2Fc^2^)/3'
_refine_ls_weighting_scheme calc
_refine_ls_wR_factor_gt 0.0491
_refine_ls_wR_factor_ref 0.0525
_reflns_Friedel_coverage 0.000
_reflns_number_gt 2873
_reflns_number_total 3590
_reflns_threshold_expression 'I > 2\s(I)'
_cod_data_source_file jp1c00515_si_002.cif
_cod_data_source_block Com_1
_cod_depositor_comments 'Adding full bibliography for 1562675--1562678.cif.'
_cod_original_cell_volume 1471.1(9)
_cod_database_code 1562675
_shelxl_version_number 2014-1
_shelx_space_group_comment
;
The symmetry employed for this shelxl refinement is uniquely defined
by the following loop, which should always be used as a source of
symmetry information in preference to the above space-group names.
They are only intended as comments.
;
_shelx_estimated_absorpt_t_max 0.245
_shelx_estimated_absorpt_t_min 0.202
_olex2_refinement_description
;
1. Fixed Uiso
 At 1.2 times of:
  All C(H,H) groups, All N(H) groups
2. Rigid bond restraints
 C9, N2, C1, N1, C7, C2
 with sigma for 1-2 distances of 0.001 and sigma for 1-3 distances of 0.001
3.a Secondary CH2 refined with riding coordinates:
 C2(H2A,H2B), C4(H4A,H4B), C8(H8A,H8B), C6(H6A,H6B), C9(H9A,H9B), C3(H3A,H3B),
 C5(H5A,H5B), C7(H7A,H7B)
3.b Aromatic/amide H refined with riding coordinates:
 N2(H2)
;
_olex2_submission_special_instructions 'No special instructions were received'

loop_
_space_group_symop_operation_xyz
'x, y, z'
'-x, y+1/2, -z+1/2'
'-x, -y, -z'
'x, -y-1/2, z-1/2'

loop_
_atom_site_label
_atom_site_type_symbol
_atom_site_fract_x
_atom_site_fract_y
_atom_site_fract_z
_atom_site_U_iso_or_equiv
_atom_site_adp_type
_atom_site_occupancy
_atom_site_site_symmetry_order
_atom_site_calc_flag
_atom_site_refinement_flags_posn
_atom_site_refinement_flags_adp
_atom_site_refinement_flags_occupancy
_atom_site_disorder_assembly
_atom_site_disorder_group
Pb1 Pb 0.75474(2) 0.25147(2) 0.61796(2) 0.02968(6) Uani 1 1 d . . . . .
Br2 Br 0.93657(4) 0.18839(2) 0.91084(5) 0.03607(11) Uani 1 1 d . . . . .
Br3 Br 0.57003(4) 0.18509(3) 0.79917(5) 0.04308(12) Uani 1 1 d . . . . .
Br1 Br 0.75658(4) 0.10854(3) 0.40722(5) 0.03917(12) Uani 1 1 d . . . . .
N1 N 0.1952(3) 0.07308(19) 0.3103(4) 0.0307(7) Uani 1 1 d . U . . .
N2 N 0.3116(3) 0.1560(2) 0.5082(4) 0.0465(9) Uani 1 1 d . U . . .
H2 H 0.3814 0.1759 0.5462 0.056 Uiso 1 1 calc R . . . .
C1 C 0.2998(4) 0.1013(2) 0.3833(5) 0.0313(7) Uani 1 1 d . U . . .
C2 C 0.4110(4) 0.0742(3) 0.3271(5) 0.0457(11) Uani 1 1 d . U . . .
H2A H 0.4164 0.0159 0.3362 0.055 Uiso 1 1 calc R . . . .
H2B H 0.4797 0.0966 0.4049 0.055 Uiso 1 1 calc R . . . .
C4 C 0.3450(4) 0.0443(3) 0.0063(5) 0.0475(12) Uani 1 1 d . . . . .
H4A H 0.3773 -0.0099 0.0234 0.057 Uiso 1 1 calc R . . . .
H4B H 0.3558 0.0626 -0.1059 0.057 Uiso 1 1 calc R . . . .
C8 C 0.1178(4) 0.1221(3) 0.5575(5) 0.0477(12) Uani 1 1 d . . . . .
H8A H 0.0472 0.1436 0.5918 0.057 Uiso 1 1 calc R . . . .
H8B H 0.1442 0.0753 0.6287 0.057 Uiso 1 1 calc R . . . .
C6 C 0.1816(4) 0.0119(3) 0.1730(5) 0.0397(10) Uani 1 1 d . . . . .
H6A H 0.0997 -0.0073 0.1499 0.048 Uiso 1 1 calc R . . . .
H6B H 0.2327 -0.0336 0.2146 0.048 Uiso 1 1 calc R . . . .
C9 C 0.2138(4) 0.1841(3) 0.5847(6) 0.0525(12) Uani 1 1 d . U . . .
H9A H 0.1829 0.2345 0.5316 0.063 Uiso 1 1 calc R . . . .
H9B H 0.2419 0.1935 0.7071 0.063 Uiso 1 1 calc R . . . .
C3 C 0.4158(4) 0.0987(3) 0.1429(6) 0.0476(12) Uani 1 1 d . . . . .
H3A H 0.3857 0.1533 0.1233 0.057 Uiso 1 1 calc R . . . .
H3B H 0.4985 0.0989 0.1306 0.057 Uiso 1 1 calc R . . . .
C5 C 0.2113(4) 0.0410(3) 0.0053(5) 0.0429(11) Uani 1 1 d . . . . .
H5A H 0.1779 0.0944 -0.0196 0.051 Uiso 1 1 calc R . . . .
H5B H 0.1732 0.0055 -0.0870 0.051 Uiso 1 1 calc R . . . .
C7 C 0.0876(4) 0.0975(3) 0.3717(5) 0.0451(11) Uani 1 1 d . U . . .
H7A H 0.0315 0.0530 0.3580 0.054 Uiso 1 1 calc R . . . .
H7B H 0.0497 0.1422 0.3027 0.054 Uiso 1 1 calc R . . . .

loop_
_atom_site_aniso_label
_atom_site_aniso_U_11
_atom_site_aniso_U_22
_atom_site_aniso_U_33
_atom_site_aniso_U_23
_atom_site_aniso_U_13
_atom_site_aniso_U_12
Pb1 0.02943(11) 0.03397(10) 0.02531(9) 0.00120(6) 0.00478(6) -0.00097(6)
Br2 0.0301(2) 0.0380(2) 0.0382(2) -0.00489(18) 0.00244(17) 0.00615(18)
Br3 0.0332(2) 0.0563(3) 0.0377(2) 0.0029(2) 0.00233(18) -0.0150(2)
Br1 0.0446(3) 0.0307(2) 0.0415(2) -0.00172(17) 0.00687(19) -0.00064(18)
N1 0.0280(13) 0.0350(19) 0.0281(16) -0.0023(12) 0.0035(12) -0.0038(13)
N2 0.0322(19) 0.052(2) 0.051(2) -0.0194(15) -0.0010(15) -0.0050(16)
C1 0.0267(13) 0.036(2) 0.0295(18) 0.0007(13) 0.0008(13) -0.0005(14)
C2 0.0273(15) 0.059(3) 0.049(2) -0.005(2) 0.0028(18) 0.0056(19)
C4 0.058(3) 0.052(3) 0.037(2) 0.003(2) 0.019(2) 0.015(2)
C8 0.048(3) 0.061(3) 0.038(2) 0.000(2) 0.018(2) 0.011(2)
C6 0.039(3) 0.039(2) 0.041(2) -0.0077(19) 0.0068(19) -0.012(2)
C9 0.052(3) 0.058(3) 0.045(2) -0.014(2) 0.006(2) 0.012(2)
C3 0.035(3) 0.055(3) 0.057(3) 0.001(2) 0.019(2) 0.002(2)
C5 0.048(3) 0.048(3) 0.031(2) -0.0041(19) 0.0034(19) 0.008(2)
C7 0.0284(15) 0.069(3) 0.038(2) -0.002(2) 0.0078(17) -0.001(2)

loop_
_atom_type_symbol
_atom_type_description
_atom_type_scat_dispersion_real
_atom_type_scat_dispersion_imag
_atom_type_scat_source
C C 0.0033 0.0016 'International Tables Vol C Tables 4.2.6.8 and 6.1.1.4'
H H 0.0000 0.0000 'International Tables Vol C Tables 4.2.6.8 and 6.1.1.4'
Br Br -0.2901 2.4595 'International Tables Vol C Tables 4.2.6.8 and 6.1.1.4'
N N 0.0061 0.0033 'International Tables Vol C Tables 4.2.6.8 and 6.1.1.4'
Pb Pb -3.3944 10.1111 'International Tables Vol C Tables 4.2.6.8 and 6.1.1.4'

loop_
_geom_angle_atom_site_label_1
_geom_angle_atom_site_label_2
_geom_angle_atom_site_label_3
_geom_angle
_geom_angle_site_symmetry_1
_geom_angle_site_symmetry_3
_geom_angle_publ_flag
Br2 Pb1 Br2 95.10(3) . 4_565 ?
Br2 Pb1 Br3 86.93(3) . . ?
Br2 Pb1 Br3 177.560(11) . 4_565 ?
Br2 Pb1 Br3 83.05(3) 4_565 4_565 ?
Br3 Pb1 Br2 175.935(12) . 4_565 ?
Br3 Pb1 Br3 94.82(3) . 4_565 ?
Br1 Pb1 Br2 94.33(2) . . ?
Br1 Pb1 Br2 82.74(2) . 4_565 ?
Br1 Pb1 Br3 93.61(2) . . ?
Br1 Pb1 Br3 83.87(2) . 4_565 ?
Pb1 Br2 Pb1 81.94(3) . 4_566 ?
Pb1 Br3 Pb1 80.58(3) . 4_566 ?
Pb1 Br1 Pb1 79.75(3) . 4_565 ?
C1 N1 C6 121.7(3) . . ?
C1 N1 C7 120.5(3) . . ?
C7 N1 C6 117.6(3) . . ?
C1 N2 C9 124.0(4) . . ?
N1 C1 N2 121.4(4) . . ?
N1 C1 C2 121.0(4) . . ?
N2 C1 C2 117.5(4) . . ?
C1 C2 C3 113.6(4) . . ?
C3 C4 C5 114.5(3) . . ?
C9 C8 C7 110.3(4) . . ?
N1 C6 C5 114.7(3) . . ?
N2 C9 C8 108.9(4) . . ?
C4 C3 C2 114.0(4) . . ?
C6 C5 C4 114.1(3) . . ?
N1 C7 C8 111.0(3) . . ?

loop_
_geom_bond_atom_site_label_1
_geom_bond_atom_site_label_2
_geom_bond_distance
_geom_bond_site_symmetry_2
_geom_bond_publ_flag
Pb1 Br2 2.9740(8) . ?
Pb1 Br2 3.0641(8) 4_565 ?
Pb1 Br3 2.9932(8) . ?
Pb1 Br3 3.1276(8) 4_565 ?
Pb1 Br1 2.9023(8) . ?
Br2 Pb1 3.0641(8) 4_566 ?
Br3 Pb1 3.1276(8) 4_566 ?
Br1 Pb1 3.2591(9) 4_565 ?
N1 C1 1.305(5) . ?
N1 C6 1.473(5) . ?
N1 C7 1.469(5) . ?
N2 C1 1.328(5) . ?
N2 C9 1.452(5) . ?
C1 C2 1.499(6) . ?
C2 C3 1.526(6) . ?
C4 C3 1.512(6) . ?
C4 C5 1.528(6) . ?
C8 C9 1.489(6) . ?
C8 C7 1.498(6) . ?
C6 C5 1.514(5) . ?
